data_7106848
loop_
_publ_author_name
'Stanislav Groysman'
'Dino Villagran'
'Danna Freedman'
'Daniel G. Nocera'

_publ_section_title
;
 Dinitrogen binding at vanadium in a tris(alkoxide) ligand environment
;
_journal_name_full Chem.Commun.
_journal_page_first 10242
_journal_paper_doi 10.1039/c1cc13645c
_journal_volume 47
_journal_year 2011
_chemical_formula_moiety 'C30 H63 N O3 V'
_chemical_formula_sum 'C30 H63 N O3 V'
_chemical_formula_weight 536.75
_chemical_melting_point ?
_chemical_name_common (RO)3VNNV(OR)3
_chemical_name_systematic
;
?
;
_space_group_IT_number 2
_symmetry_cell_setting triclinic
_symmetry_space_group_name_Hall '-P 1'
_symmetry_space_group_name_H-M 'P -1'
_atom_sites_solution_hydrogens geom
_atom_sites_solution_primary direct
_atom_sites_solution_secondary difmap
_audit_creation_method SHELXL-97
_cell_angle_alpha 82.4180(10)
_cell_angle_beta 82.0610(10)
_cell_angle_gamma 79.7960(10)
_cell_formula_units_Z 4
_cell_length_a 12.1590(8)
_cell_length_b 15.1818(9)
_cell_length_c 17.6527(11)
_cell_measurement_temperature 100(2)
_cell_volume 3157.0(3)
_computing_cell_refinement 'Bruker SAINT'
_computing_data_collection 'Bruker APEX2'
_computing_data_reduction 'Bruker SAINT'
_computing_molecular_graphics 'Bruker SHELXTL'
_computing_publication_material 'Bruker SHELXTL'
_computing_structure_refinement 'SHELXL-97 (Sheldrick, 2008)'
_computing_structure_solution 'SHELXS-97 (Sheldrick, 2008)'
_diffrn_ambient_temperature 100(2)
_diffrn_measured_fraction_theta_full 0.995
_diffrn_measured_fraction_theta_max 0.995
_diffrn_measurement_device_type 'Bruker APEX-II CCD'
_diffrn_measurement_method '\f and \w scans'
_diffrn_radiation_monochromator graphite
_diffrn_radiation_source 'fine-focus sealed tube'
_diffrn_radiation_type MoK\a
_diffrn_radiation_wavelength 0.71073
_diffrn_reflns_av_R_equivalents 0.0641
_diffrn_reflns_av_sigmaI/netI 0.0610
_diffrn_reflns_limit_h_max 16
_diffrn_reflns_limit_h_min -15
_diffrn_reflns_limit_k_max 20
_diffrn_reflns_limit_k_min -20
_diffrn_reflns_limit_l_max 23
_diffrn_reflns_limit_l_min -23
_diffrn_reflns_number 66384
_diffrn_reflns_theta_full 28.29
_diffrn_reflns_theta_max 28.29
_diffrn_reflns_theta_min 1.17
_exptl_absorpt_coefficient_mu 0.342
_exptl_absorpt_correction_T_max 0.9504
_exptl_absorpt_correction_T_min 0.9193
_exptl_absorpt_correction_type empirical
_exptl_absorpt_process_details SADABS
_exptl_crystal_colour 'dark brown'
_exptl_crystal_density_diffrn 1.129
_exptl_crystal_density_method 'not measured'
_exptl_crystal_description prism
_exptl_crystal_F_000 1188
_exptl_crystal_size_max 0.25
_exptl_crystal_size_mid 0.17
_exptl_crystal_size_min 0.15
_refine_diff_density_max 0.863
_refine_diff_density_min -0.493
_refine_diff_density_rms 0.068
_refine_ls_extinction_method none
_refine_ls_goodness_of_fit_ref 1.025
_refine_ls_hydrogen_treatment constr
_refine_ls_matrix_type full
_refine_ls_number_parameters 864
_refine_ls_number_reflns 15604
_refine_ls_number_restraints 2
_refine_ls_restrained_S_all 1.025
_refine_ls_R_factor_all 0.0823
_refine_ls_R_factor_gt 0.0521
_refine_ls_shift/su_max 0.002
_refine_ls_shift/su_mean 0.000
_refine_ls_structure_factor_coef Fsqd
_refine_ls_weighting_details 'calc w=1/[\s^2^(Fo^2^)+(0.0612P)^2^+1.7637P] where P=(Fo^2^+2Fc^2^)/3'
_refine_ls_weighting_scheme calc
_refine_ls_wR_factor_gt 0.1206
_refine_ls_wR_factor_ref 0.1384
_reflns_number_gt 11183
_reflns_number_total 15604
_reflns_threshold_expression >2sigma(I)
_cod_data_source_file c1cc13645c.txt
_cod_data_source_block 10158final
_cod_depositor_comments
;
The following automatic conversions were performed:

'_chemical_melting_point' value 'not measured' was changed to '?' -
the value is undefined or not given.

Automatic conversion script
Id: cif_fix_values 1715 2011-07-08 13:25:40Z adriana 
;
_cod_original_sg_symbol_H-M P-1
_cod_database_code 7106848

loop_
_symmetry_equiv_pos_as_xyz
'x, y, z'
'-x, -y, -z'

loop_
_atom_site_label
_atom_site_type_symbol
_atom_site_fract_x
_atom_site_fract_y
_atom_site_fract_z
_atom_site_U_iso_or_equiv
_atom_site_adp_type
_atom_site_occupancy
_atom_site_symmetry_multiplicity
_atom_site_calc_flag
_atom_site_refinement_flags
_atom_site_disorder_assembly
_atom_site_disorder_group
V1 V 0.42383(3) 0.36347(2) 0.031813(19) 0.01439(9) Uani 1 1 d . . .
O1 O 0.52305(12) 0.27495(9) 0.07207(8) 0.0187(3) Uani 1 1 d . . .
O2 O 0.30234(12) 0.38198(9) 0.10070(8) 0.0180(3) Uani 1 1 d . B .
O3 O 0.38127(13) 0.32494(9) -0.04894(8) 0.0188(3) Uani 1 1 d . . .
N1 N 0.48106(14) 0.46440(11) 0.00783(9) 0.0151(3) Uani 1 1 d . . .
C21 C 0.40590(19) 0.29693(14) -0.12508(12) 0.0202(4) Uani 1 1 d . . .
C22 C 0.33693(19) 0.36919(14) -0.18164(12) 0.0206(4) Uani 1 1 d . . .
C1 C 0.1963(2) 0.43772(14) 0.12221(12) 0.0227(5) Uani 1 1 d D . .
C13 C 0.5440(2) 0.17304(16) 0.18710(13) 0.0284(5) Uani 1 1 d . . .
C23 C 0.3394(2) 0.46352(16) -0.16031(15) 0.0346(6) Uani 1 1 d . . .
H23A H 0.3064 0.5090 -0.1991 0.052 Uiso 1 1 calc R . .
H23B H 0.4175 0.4707 -0.1583 0.052 Uiso 1 1 calc R . .
H23C H 0.2960 0.4711 -0.1099 0.052 Uiso 1 1 calc R . .
C24 C 0.2123(2) 0.36147(17) -0.17797(14) 0.0287(5) Uani 1 1 d . . .
H24A H 0.1772 0.3614 -0.1245 0.043 Uiso 1 1 calc R . .
H24B H 0.2056 0.3053 -0.1974 0.043 Uiso 1 1 calc R . .
H24C H 0.1743 0.4128 -0.2096 0.043 Uiso 1 1 calc R . .
C11 C 0.6033(2) 0.24132(14) 0.12601(13) 0.0243(5) Uani 1 1 d . . .
C25 C 0.3888(2) 0.36791(18) -0.26646(13) 0.0306(5) Uani 1 1 d . . .
H25A H 0.3401 0.4101 -0.2994 0.046 Uiso 1 1 calc R . .
H25B H 0.3959 0.3070 -0.2813 0.046 Uiso 1 1 calc R . .
H25C H 0.4634 0.3858 -0.2725 0.046 Uiso 1 1 calc R . .
C3 C 0.2080(2) 0.48096(17) 0.19668(14) 0.0332(6) Uani 1 1 d . B .
C26 C 0.5316(2) 0.2966(2) -0.14903(14) 0.0409(7) Uani 1 1 d . . .
H26A H 0.5465 0.3587 -0.1582 0.061 Uiso 1 1 calc R . .
H26B H 0.5549 0.2674 -0.1963 0.061 Uiso 1 1 calc R . .
H26C H 0.5741 0.2635 -0.1079 0.061 Uiso 1 1 calc R . .
C27 C 0.3808(3) 0.19620(16) -0.11541(14) 0.0349(6) Uani 1 1 d . . .
C12 C 0.6207(4) 0.32180(18) 0.1632(2) 0.0705(13) Uani 1 1 d . . .
H12A H 0.6660 0.3591 0.1264 0.106 Uiso 1 1 calc R . .
H12B H 0.6598 0.3007 0.2088 0.106 Uiso 1 1 calc R . .
H12C H 0.5475 0.3576 0.1784 0.106 Uiso 1 1 calc R . .
C28 C 0.2683(3) 0.18409(19) -0.06841(16) 0.0516(9) Uani 1 1 d . . .
H28A H 0.2069 0.2208 -0.0945 0.077 Uiso 1 1 calc R . .
H28B H 0.2662 0.2031 -0.0172 0.077 Uiso 1 1 calc R . .
H28C H 0.2596 0.1206 -0.0633 0.077 Uiso 1 1 calc R . .
C14 C 0.4877(2) 0.11054(19) 0.14963(17) 0.0445(7) Uani 1 1 d . . .
H14A H 0.5437 0.0773 0.1139 0.067 Uiso 1 1 calc R . .
H14B H 0.4278 0.1462 0.1215 0.067 Uiso 1 1 calc R . .
H14C H 0.4555 0.0679 0.1895 0.067 Uiso 1 1 calc R . .
C16 C 0.6226(2) 0.11558(18) 0.24245(14) 0.0385(6) Uani 1 1 d . . .
H16A H 0.5782 0.0828 0.2837 0.058 Uiso 1 1 calc R . .
H16B H 0.6624 0.1548 0.2647 0.058 Uiso 1 1 calc R . .
H16C H 0.6774 0.0725 0.2142 0.058 Uiso 1 1 calc R . .
C29 C 0.4700(3) 0.13425(19) -0.06961(18) 0.0618(11) Uani 1 1 d . . .
H29A H 0.4757 0.1605 -0.0227 0.093 Uiso 1 1 calc R . .
H29B H 0.5431 0.1283 -0.1014 0.093 Uiso 1 1 calc R . .
H29C H 0.4477 0.0747 -0.0557 0.093 Uiso 1 1 calc R . .
C17 C 0.7186(2) 0.20198(19) 0.07881(16) 0.0390(7) Uani 1 1 d . . .
C15 C 0.4481(3) 0.2271(3) 0.23695(16) 0.0728(13) Uani 1 1 d . . .
H15A H 0.3991 0.2683 0.2035 0.109 Uiso 1 1 calc R . .
H15B H 0.4800 0.2618 0.2690 0.109 Uiso 1 1 calc R . .
H15C H 0.4041 0.1856 0.2700 0.109 Uiso 1 1 calc R . .
C30 C 0.3889(3) 0.15895(18) -0.19335(16) 0.0507(9) Uani 1 1 d . . .
H30A H 0.3815 0.0951 -0.1846 0.076 Uiso 1 1 calc R . .
H30B H 0.4619 0.1657 -0.2228 0.076 Uiso 1 1 calc R . .
H30C H 0.3284 0.1923 -0.2222 0.076 Uiso 1 1 calc R . .
C19 C 0.7201(3) 0.1124(2) 0.04841(16) 0.0521(9) Uani 1 1 d . . .
H19A H 0.6577 0.1178 0.0175 0.078 Uiso 1 1 calc R . .
H19B H 0.7119 0.0656 0.0917 0.078 Uiso 1 1 calc R . .
H19C H 0.7916 0.0962 0.0164 0.078 Uiso 1 1 calc R . .
C2 C 0.1810(3) 0.5134(2) 0.05621(17) 0.0668(12) Uani 1 1 d . B .
H2A H 0.2400 0.5506 0.0530 0.100 Uiso 1 1 calc R . .
H2B H 0.1071 0.5507 0.0657 0.100 Uiso 1 1 calc R . .
H2C H 0.1862 0.4874 0.0077 0.100 Uiso 1 1 calc R . .
C20 C 0.8200(3) 0.1906(3) 0.1258(2) 0.0755(14) Uani 1 1 d . . .
H20A H 0.8074 0.1492 0.1725 0.113 Uiso 1 1 calc R . .
H20B H 0.8277 0.2492 0.1400 0.113 Uiso 1 1 calc R . .
H20C H 0.8889 0.1661 0.0945 0.113 Uiso 1 1 calc R . .
C18 C 0.7443(3) 0.2698(3) 0.0083(2) 0.0762(14) Uani 1 1 d . . .
H18A H 0.8174 0.2478 -0.0195 0.114 Uiso 1 1 calc R . .
H18B H 0.7463 0.3283 0.0255 0.114 Uiso 1 1 calc R . .
H18C H 0.6856 0.2765 -0.0258 0.114 Uiso 1 1 calc R . .
V2 V 0.02687(3) 0.86408(2) 0.440887(19) 0.01417(8) Uani 1 1 d . . .
O6 O 0.12782(12) 0.77719(9) 0.48125(8) 0.0182(3) Uani 1 1 d . . .
O4 O 0.07119(12) 0.88645(9) 0.34076(8) 0.0169(3) Uani 1 1 d . A .
O5 O -0.10312(12) 0.82271(9) 0.44921(8) 0.0187(3) Uani 1 1 d . C .
N2 N 0.00798(14) 0.96490(11) 0.48504(9) 0.0159(3) Uani 1 1 d . . .
C41 C 0.23622(18) 0.73424(14) 0.50244(12) 0.0198(4) Uani 1 1 d . . .
C57 C -0.30695(18) 0.87093(14) 0.47813(13) 0.0206(4) Uani 1 1 d . C .
C51 C -0.20134(18) 0.79674(14) 0.49576(12) 0.0198(4) Uani 1 1 d . . .
C47 C 0.28201(18) 0.66370(15) 0.44187(12) 0.0212(4) Uani 1 1 d . . .
C49 C 0.1941(2) 0.60913(16) 0.42831(15) 0.0305(5) Uani 1 1 d . . .
H49A H 0.2278 0.5659 0.3916 0.046 Uiso 1 1 calc R . .
H49B H 0.1307 0.6498 0.4074 0.046 Uiso 1 1 calc R . .
H49C H 0.1673 0.5766 0.4771 0.046 Uiso 1 1 calc R . .
C31 C 0.05928(19) 0.94506(15) 0.27003(12) 0.0235(5) Uani 1 1 d D . .
C60 C -0.4048(2) 0.86877(17) 0.54382(14) 0.0303(5) Uani 1 1 d . . .
H60A H -0.3816 0.8847 0.5906 0.045 Uiso 1 1 calc R C .
H60B H -0.4246 0.8081 0.5536 0.045 Uiso 1 1 calc R . .
H60C H -0.4702 0.9121 0.5290 0.045 Uiso 1 1 calc R . .
C43 C 0.2208(2) 0.69640(16) 0.59056(13) 0.0320(6) Uani 1 1 d . . .
C52 C -0.1819(2) 0.7949(2) 0.57936(14) 0.0369(6) Uani 1 1 d . C .
H52A H -0.1068 0.7615 0.5871 0.055 Uiso 1 1 calc R . .
H52B H -0.2388 0.7653 0.6130 0.055 Uiso 1 1 calc R . .
H52C H -0.1874 0.8566 0.5918 0.055 Uiso 1 1 calc R . .
C58 C -0.2724(2) 0.96444(15) 0.47213(17) 0.0335(6) Uani 1 1 d . . .
H58A H -0.2181 0.9725 0.4263 0.050 Uiso 1 1 calc R C .
H58B H -0.2380 0.9695 0.5181 0.050 Uiso 1 1 calc R . .
H58C H -0.3391 1.0109 0.4682 0.050 Uiso 1 1 calc R . .
C50 C 0.3884(2) 0.59779(16) 0.46169(14) 0.0297(5) Uani 1 1 d . . .
H50A H 0.3692 0.5562 0.5070 0.045 Uiso 1 1 calc R . .
H50B H 0.4448 0.6316 0.4727 0.045 Uiso 1 1 calc R . .
H50C H 0.4190 0.5636 0.4180 0.045 Uiso 1 1 calc R . .
C42 C 0.3118(2) 0.80697(17) 0.49189(18) 0.0407(7) Uani 1 1 d . . .
H42A H 0.3009 0.8451 0.4433 0.061 Uiso 1 1 calc R . .
H42B H 0.3907 0.7783 0.4909 0.061 Uiso 1 1 calc R . .
H42C H 0.2919 0.8440 0.5347 0.061 Uiso 1 1 calc R . .
C59 C -0.3544(2) 0.8668(2) 0.40286(14) 0.0364(6) Uani 1 1 d . . .
H59A H -0.4138 0.9186 0.3944 0.055 Uiso 1 1 calc R C .
H59B H -0.3857 0.8110 0.4061 0.055 Uiso 1 1 calc R . .
H59C H -0.2941 0.8681 0.3599 0.055 Uiso 1 1 calc R . .
C33 C 0.1737(2) 0.98042(17) 0.24393(14) 0.0330(6) Uani 1 1 d . A .
C48 C 0.3128(2) 0.7152(2) 0.36270(14) 0.0420(7) Uani 1 1 d . . .
H48A H 0.3287 0.6733 0.3233 0.063 Uiso 1 1 calc R . .
H48B H 0.3795 0.7426 0.3642 0.063 Uiso 1 1 calc R . .
H48C H 0.2497 0.7624 0.3503 0.063 Uiso 1 1 calc R . .
C46 C 0.1641(3) 0.61239(19) 0.60813(15) 0.0459(8) Uani 1 1 d . . .
H46A H 0.1498 0.5977 0.6640 0.069 Uiso 1 1 calc R . .
H46B H 0.2136 0.5617 0.5857 0.069 Uiso 1 1 calc R . .
H46C H 0.0927 0.6240 0.5859 0.069 Uiso 1 1 calc R . .
C44 C 0.1446(3) 0.7694(2) 0.63600(15) 0.0513(9) Uani 1 1 d . . .
H44A H 0.0690 0.7801 0.6198 0.077 Uiso 1 1 calc R . .
H44B H 0.1764 0.8254 0.6257 0.077 Uiso 1 1 calc R . .
H44C H 0.1403 0.7490 0.6912 0.077 Uiso 1 1 calc R . .
C45 C 0.3335(3) 0.6750(2) 0.62551(17) 0.0532(9) Uani 1 1 d . . .
H45A H 0.3206 0.6491 0.6792 0.080 Uiso 1 1 calc R . .
H45B H 0.3650 0.7306 0.6233 0.080 Uiso 1 1 calc R . .
H45C H 0.3865 0.6318 0.5962 0.080 Uiso 1 1 calc R . .
C38 C 0.0036(6) 0.9482(5) 0.1337(4) 0.0313(13) Uani 0.604(3) 1 d P A 3
H38A H -0.0313 1.0115 0.1346 0.047 Uiso 0.604(3) 1 calc PR A 3
H38B H -0.0394 0.9177 0.1053 0.047 Uiso 0.604(3) 1 calc PR A 3
H38C H 0.0810 0.9449 0.1084 0.047 Uiso 0.604(3) 1 calc PR A 3
C39 C 0.0561(4) 0.8024(3) 0.2133(2) 0.0307(10) Uani 0.604(3) 1 d P A 3
H39A H 0.1309 0.7977 0.1837 0.046 Uiso 0.604(3) 1 calc PR A 3
H39B H 0.0075 0.7726 0.1886 0.046 Uiso 0.604(3) 1 calc PR A 3
H39C H 0.0625 0.7732 0.2658 0.046 Uiso 0.604(3) 1 calc PR A 3
C32 C -0.0178(4) 1.0368(3) 0.2942(3) 0.0314(10) Uani 0.604(3) 1 d P A 3
H32A H -0.0848 1.0227 0.3280 0.047 Uiso 0.604(3) 1 calc PR A 3
H32B H -0.0407 1.0749 0.2480 0.047 Uiso 0.604(3) 1 calc PR A 3
H32C H 0.0252 1.0688 0.3214 0.047 Uiso 0.604(3) 1 calc PR A 3
C40 C -0.1204(3) 0.9017(3) 0.2487(2) 0.0314(10) Uani 0.604(3) 1 d P A 3
H40A H -0.1251 0.8785 0.3034 0.047 Uiso 0.604(3) 1 calc PR A 3
H40B H -0.1529 0.8631 0.2205 0.047 Uiso 0.604(3) 1 calc PR A 3
H40C H -0.1623 0.9631 0.2429 0.047 Uiso 0.604(3) 1 calc PR A 3
C68 C 0.1778(6) 1.0618(5) 0.1873(4) 0.0519(19) Uani 0.604(3) 1 d P A 3
H68A H 0.1478 1.1158 0.2131 0.078 Uiso 0.604(3) 1 calc PR A 3
H68B H 0.1325 1.0592 0.1461 0.078 Uiso 0.604(3) 1 calc PR A 3
H68C H 0.2560 1.0641 0.1653 0.078 Uiso 0.604(3) 1 calc PR A 3
C35 C 0.2633(3) 0.9008(3) 0.2014(2) 0.0345(11) Uani 0.604(3) 1 d P A 3
H35A H 0.3392 0.9164 0.1944 0.052 Uiso 0.604(3) 1 calc PR A 3
H35B H 0.2407 0.8961 0.1511 0.052 Uiso 0.604(3) 1 calc PR A 3
H35C H 0.2630 0.8431 0.2335 0.052 Uiso 0.604(3) 1 calc PR A 3
C36 C 0.2389(4) 0.9876(3) 0.3116(3) 0.0399(11) Uani 0.604(3) 1 d P A 3
H36A H 0.2597 0.9276 0.3387 0.060 Uiso 0.604(3) 1 calc PR A 3
H36B H 0.1911 1.0266 0.3473 0.060 Uiso 0.604(3) 1 calc PR A 3
H36C H 0.3071 1.0132 0.2917 0.060 Uiso 0.604(3) 1 calc PR A 3
C37 C 0.0047(5) 0.9024(4) 0.2160(3) 0.0230(10) Uani 0.604(3) 1 d P A 3
C64 C 0.1506(5) 0.8097(4) 0.1787(4) 0.0266(14) Uani 0.396(3) 1 d P A 4
H64A H 0.1910 0.7789 0.2216 0.040 Uiso 0.396(3) 1 calc PR A 4
H64B H 0.1980 0.8485 0.1453 0.040 Uiso 0.396(3) 1 calc PR A 4
H64C H 0.1328 0.7649 0.1490 0.040 Uiso 0.396(3) 1 calc PR A 4
C65 C -0.0323(6) 0.8005(4) 0.2540(3) 0.0317(15) Uani 0.396(3) 1 d P A 4
H65A H -0.0515 0.7638 0.2176 0.047 Uiso 0.396(3) 1 calc PR A 4
H65B H -0.1015 0.8329 0.2795 0.047 Uiso 0.396(3) 1 calc PR A 4
H65C H 0.0098 0.7615 0.2926 0.047 Uiso 0.396(3) 1 calc PR A 4
C34 C 0.1697(8) 1.0347(6) 0.1621(4) 0.0244(17) Uani 0.396(3) 1 d P A 4
H34A H 0.2284 1.0728 0.1527 0.037 Uiso 0.396(3) 1 calc PR A 4
H34B H 0.0959 1.0725 0.1594 0.037 Uiso 0.396(3) 1 calc PR A 4
H34C H 0.1825 0.9926 0.1230 0.037 Uiso 0.396(3) 1 calc PR A 4
C63 C -0.0518(6) 1.0029(5) 0.2815(4) 0.0267(14) Uani 0.396(3) 1 d P A 4
H63A H -0.1113 0.9657 0.2874 0.040 Uiso 0.396(3) 1 calc PR A 4
H63B H -0.0610 1.0481 0.2368 0.040 Uiso 0.396(3) 1 calc PR A 4
H63C H -0.0568 1.0331 0.3279 0.040 Uiso 0.396(3) 1 calc PR A 4
C66 C 0.2745(5) 0.9295(4) 0.2599(3) 0.0247(13) Uani 0.396(3) 1 d P A 4
H66A H 0.3351 0.9651 0.2435 0.037 Uiso 0.396(3) 1 calc PR A 4
H66B H 0.2889 0.8759 0.2322 0.037 Uiso 0.396(3) 1 calc PR A 4
H66C H 0.2716 0.9109 0.3154 0.037 Uiso 0.396(3) 1 calc PR A 4
C67 C 0.1485(6) 1.0643(4) 0.2989(3) 0.0281(14) Uani 0.396(3) 1 d P A 4
H67A H 0.1316 1.0404 0.3528 0.042 Uiso 0.396(3) 1 calc PR A 4
H67B H 0.0840 1.1080 0.2830 0.042 Uiso 0.396(3) 1 calc PR A 4
H67C H 0.2149 1.0940 0.2934 0.042 Uiso 0.396(3) 1 calc PR A 4
C69 C -0.0189(10) 0.9163(7) 0.1418(6) 0.035(2) Uani 0.396(3) 1 d P A 4
H69A H -0.0295 0.8718 0.1090 0.052 Uiso 0.396(3) 1 calc PR A 4
H69B H 0.0277 0.9583 0.1120 0.052 Uiso 0.396(3) 1 calc PR A 4
H69C H -0.0923 0.9496 0.1600 0.052 Uiso 0.396(3) 1 calc PR A 4
C70 C 0.0395(7) 0.8681(5) 0.2107(4) 0.0175(14) Uani 0.396(3) 1 d PD A 4
C7 C 0.1040(7) 0.3828(5) 0.1193(4) 0.0237(13) Uani 0.653(5) 1 d P B 1
C8 C 0.0947(3) 0.3713(3) 0.0345(2) 0.0336(10) Uani 0.653(5) 1 d P B 1
H8A H 0.0668 0.4299 0.0074 0.050 Uiso 0.653(5) 1 calc PR B 1
H8B H 0.0424 0.3294 0.0333 0.050 Uiso 0.653(5) 1 calc PR B 1
H8C H 0.1690 0.3474 0.0094 0.050 Uiso 0.653(5) 1 calc PR B 1
C9 C -0.0133(9) 0.4274(6) 0.1525(5) 0.0380(19) Uani 0.653(5) 1 d P B 1
H9A H -0.0303 0.4887 0.1268 0.057 Uiso 0.653(5) 1 calc PR B 1
H9B H -0.0146 0.4296 0.2078 0.057 Uiso 0.653(5) 1 calc PR B 1
H9C H -0.0698 0.3922 0.1439 0.057 Uiso 0.653(5) 1 calc PR B 1
C10 C 0.1291(3) 0.2871(3) 0.1601(2) 0.0324(10) Uani 0.653(5) 1 d P B 1
H10A H 0.0716 0.2526 0.1521 0.049 Uiso 0.653(5) 1 calc PR B 1
H10B H 0.1284 0.2898 0.2153 0.049 Uiso 0.653(5) 1 calc PR B 1
H10C H 0.2033 0.2577 0.1389 0.049 Uiso 0.653(5) 1 calc PR B 1
C61 C 0.1357(6) 0.2937(5) 0.0816(4) 0.0268(17) Uani 0.347(5) 1 d P B 2
H61A H 0.2062 0.2539 0.0914 0.040 Uiso 0.347(5) 1 calc PR B 2
H61B H 0.1447 0.3263 0.0300 0.040 Uiso 0.347(5) 1 calc PR B 2
H61C H 0.0754 0.2577 0.0851 0.040 Uiso 0.347(5) 1 calc PR B 2
C62 C 0.1069(6) 0.3061(4) 0.2209(4) 0.0242(16) Uani 0.347(5) 1 d P B 2
H62A H 0.0565 0.2615 0.2254 0.036 Uiso 0.347(5) 1 calc PR B 2
H62B H 0.0816 0.3466 0.2610 0.036 Uiso 0.347(5) 1 calc PR B 2
H62C H 0.1836 0.2752 0.2270 0.036 Uiso 0.347(5) 1 calc PR B 2
C81 C 0.1056(12) 0.3611(9) 0.1413(7) 0.018(2) Uani 0.347(5) 1 d PD B 2
C80 C -0.0180(17) 0.4063(10) 0.1354(9) 0.029(3) Uani 0.347(5) 1 d P B 2
H80A H -0.0240 0.4393 0.0842 0.043 Uiso 0.347(5) 1 calc PR B 2
H80B H -0.0415 0.4482 0.1745 0.043 Uiso 0.347(5) 1 calc PR B 2
H80C H -0.0666 0.3600 0.1438 0.043 Uiso 0.347(5) 1 calc PR B 2
C6 C 0.1957(4) 0.4080(3) 0.2717(2) 0.0390(13) Uani 0.654(5) 1 d P B 5
H6A H 0.2453 0.3513 0.2620 0.059 Uiso 0.654(5) 1 calc PR B 5
H6B H 0.1175 0.3975 0.2825 0.059 Uiso 0.654(5) 1 calc PR B 5
H6C H 0.2168 0.4310 0.3161 0.059 Uiso 0.654(5) 1 calc PR B 5
C4 C 0.1269(7) 0.5635(4) 0.2125(4) 0.060(2) Uani 0.654(5) 1 d P B 5
H4A H 0.1364 0.5811 0.2624 0.091 Uiso 0.654(5) 1 calc PR B 5
H4B H 0.0500 0.5517 0.2136 0.091 Uiso 0.654(5) 1 calc PR B 5
H4C H 0.1407 0.6124 0.1719 0.091 Uiso 0.654(5) 1 calc PR B 5
C5 C 0.3301(4) 0.4984(3) 0.1970(2) 0.0438(13) Uani 0.654(5) 1 d P B 5
H5A H 0.3341 0.5278 0.2425 0.066 Uiso 0.654(5) 1 calc PR B 5
H5B H 0.3514 0.5374 0.1505 0.066 Uiso 0.654(5) 1 calc PR B 5
H5C H 0.3818 0.4409 0.1983 0.066 Uiso 0.654(5) 1 calc PR B 5
C71 C 0.0888(8) 0.5348(6) 0.2321(5) 0.0245(18) Uani 0.346(5) 1 d P B 6
H71A H 0.0424 0.4916 0.2600 0.037 Uiso 0.346(5) 1 calc PR B 6
H71B H 0.0497 0.5700 0.1903 0.037 Uiso 0.346(5) 1 calc PR B 6
H71C H 0.1022 0.5753 0.2675 0.037 Uiso 0.346(5) 1 calc PR B 6
C73 C 0.2713(6) 0.4340(5) 0.2518(4) 0.0244(17) Uani 0.346(5) 1 d P B 6
H73A H 0.2701 0.4718 0.2929 0.037 Uiso 0.346(5) 1 calc PR B 6
H73B H 0.3490 0.4171 0.2287 0.037 Uiso 0.346(5) 1 calc PR B 6
H73C H 0.2399 0.3796 0.2733 0.037 Uiso 0.346(5) 1 calc PR B 6
C72 C 0.2666(6) 0.5675(4) 0.1585(4) 0.0288(18) Uani 0.346(5) 1 d P B 6
H72A H 0.2866 0.5975 0.1993 0.043 Uiso 0.346(5) 1 calc PR B 6
H72B H 0.2137 0.6098 0.1287 0.043 Uiso 0.346(5) 1 calc PR B 6
H72C H 0.3346 0.5473 0.1245 0.043 Uiso 0.346(5) 1 calc PR B 6
C85 C -0.3116(10) 0.6622(8) 0.5306(9) 0.035(2) Uani 0.44(2) 1 d P C 7
H85A H -0.3057 0.5971 0.5298 0.052 Uiso 0.44(2) 1 calc PR C 7
H85B H -0.3727 0.6938 0.5014 0.052 Uiso 0.44(2) 1 calc PR C 7
H85C H -0.3275 0.6767 0.5839 0.052 Uiso 0.44(2) 1 calc PR C 7
C86 C -0.1040(6) 0.6347(6) 0.5348(9) 0.031(2) Uani 0.44(2) 1 d P C 7
H86A H -0.0938 0.5728 0.5215 0.046 Uiso 0.44(2) 1 calc PR C 7
H86B H -0.1234 0.6348 0.5905 0.046 Uiso 0.44(2) 1 calc PR C 7
H86C H -0.0340 0.6592 0.5188 0.046 Uiso 0.44(2) 1 calc PR C 7
C87 C -0.1782(7) 0.6717(7) 0.4092(9) 0.032(2) Uani 0.44(2) 1 d P C 7
H87A H -0.1047 0.6860 0.3859 0.048 Uiso 0.44(2) 1 calc PR C 7
H87B H -0.2372 0.7080 0.3806 0.048 Uiso 0.44(2) 1 calc PR C 7
H87C H -0.1797 0.6076 0.4075 0.048 Uiso 0.44(2) 1 calc PR C 7
C88 C -0.1988(11) 0.6927(9) 0.4935(8) 0.024(2) Uani 0.44(2) 1 d P C 7
C53 C -0.2053(7) 0.7000(6) 0.4664(6) 0.0164(15) Uani 0.56(2) 1 d P C 8
C54 C -0.1840(5) 0.6991(6) 0.3783(5) 0.0263(15) Uani 0.56(2) 1 d P C 8
H54A H -0.1850 0.6384 0.3654 0.039 Uiso 0.56(2) 1 calc PR C 8
H54B H -0.1105 0.7166 0.3592 0.039 Uiso 0.56(2) 1 calc PR C 8
H54C H -0.2430 0.7417 0.3542 0.039 Uiso 0.56(2) 1 calc PR C 8
C55 C -0.3138(7) 0.6624(6) 0.4971(7) 0.0296(17) Uani 0.56(2) 1 d P C 8
H55A H -0.3068 0.6009 0.4835 0.044 Uiso 0.56(2) 1 calc PR C 8
H55B H -0.3774 0.7005 0.4743 0.044 Uiso 0.56(2) 1 calc PR C 8
H55C H -0.3266 0.6616 0.5532 0.044 Uiso 0.56(2) 1 calc PR C 8
C56 C -0.1074(5) 0.6330(4) 0.4976(7) 0.0264(16) Uani 0.56(2) 1 d P C 8
H56A H -0.1255 0.6177 0.5531 0.040 Uiso 0.56(2) 1 calc PR C 8
H56B H -0.0389 0.6604 0.4881 0.040 Uiso 0.56(2) 1 calc PR C 8
H56C H -0.0953 0.5783 0.4717 0.040 Uiso 0.56(2) 1 calc PR C 8

loop_
_atom_site_aniso_label
_atom_site_aniso_U_11
_atom_site_aniso_U_22
_atom_site_aniso_U_33
_atom_site_aniso_U_23
_atom_site_aniso_U_13
_atom_site_aniso_U_12
V1 0.01826(19) 0.01186(16) 0.01412(16) -0.00128(12) -0.00395(13) -0.00387(13)
O1 0.0224(8) 0.0144(7) 0.0200(7) 0.0003(6) -0.0070(6) -0.0033(6)
O2 0.0201(8) 0.0162(7) 0.0179(7) -0.0025(6) -0.0020(6) -0.0036(6)
O3 0.0244(8) 0.0177(7) 0.0161(7) -0.0056(6) -0.0034(6) -0.0050(6)
N1 0.0168(9) 0.0148(8) 0.0136(7) -0.0028(6) -0.0013(6) -0.0017(7)
C21 0.0234(12) 0.0211(10) 0.0165(9) -0.0060(8) -0.0026(8) -0.0014(9)
C22 0.0228(12) 0.0212(10) 0.0180(10) -0.0039(8) -0.0032(8) -0.0020(8)
C1 0.0296(13) 0.0174(10) 0.0181(10) -0.0032(8) -0.0036(9) 0.0057(9)
C13 0.0305(13) 0.0300(12) 0.0186(10) 0.0021(9) -0.0011(9) 0.0061(10)
C23 0.0534(17) 0.0191(11) 0.0337(13) 0.0018(10) -0.0167(12) -0.0069(11)
C24 0.0240(13) 0.0321(13) 0.0301(12) -0.0092(10) -0.0047(10) 0.0008(10)
C11 0.0334(13) 0.0123(10) 0.0308(12) -0.0001(8) -0.0191(10) -0.0036(9)
C25 0.0321(14) 0.0392(14) 0.0187(10) 0.0024(10) -0.0035(9) -0.0052(11)
C3 0.0429(16) 0.0318(13) 0.0267(12) -0.0157(10) -0.0026(11) -0.0031(11)
C26 0.0236(14) 0.072(2) 0.0240(12) -0.0070(12) -0.0032(10) 0.0028(13)
C27 0.0661(19) 0.0179(11) 0.0245(11) -0.0080(9) -0.0203(12) -0.0012(11)
C12 0.112(3) 0.0195(13) 0.098(3) -0.0139(15) -0.085(3) 0.0031(16)
C28 0.098(3) 0.0328(15) 0.0364(15) 0.0052(12) -0.0188(16) -0.0418(16)
C14 0.0411(17) 0.0382(15) 0.0547(17) 0.0241(13) -0.0144(13) -0.0222(13)
C16 0.0484(17) 0.0366(14) 0.0243(12) 0.0075(11) -0.0086(11) 0.0056(12)
C29 0.119(3) 0.0267(14) 0.0436(17) -0.0123(12) -0.0497(19) 0.0157(17)
C17 0.0202(13) 0.0451(16) 0.0454(15) 0.0260(13) -0.0086(11) -0.0070(11)
C15 0.072(2) 0.094(3) 0.0216(13) 0.0071(15) 0.0059(14) 0.048(2)
C30 0.094(3) 0.0225(13) 0.0391(15) -0.0174(11) -0.0380(16) 0.0144(14)
C19 0.0501(19) 0.0548(19) 0.0331(14) 0.0010(13) 0.0071(13) 0.0276(15)
C2 0.095(3) 0.0491(19) 0.0315(15) 0.0115(14) -0.0018(16) 0.0385(19)
C20 0.0361(18) 0.082(3) 0.105(3) 0.062(2) -0.0422(19) -0.0280(17)
C18 0.0265(16) 0.098(3) 0.086(3) 0.070(2) -0.0124(16) -0.0161(17)
V2 0.01396(18) 0.01368(16) 0.01598(16) -0.00405(12) -0.00170(13) -0.00351(13)
O6 0.0179(8) 0.0173(7) 0.0199(7) -0.0052(6) -0.0040(6) -0.0005(6)
O4 0.0176(8) 0.0167(7) 0.0166(7) -0.0031(5) -0.0005(5) -0.0033(6)
O5 0.0170(8) 0.0185(7) 0.0225(7) -0.0066(6) 0.0008(6) -0.0074(6)
N2 0.0133(8) 0.0181(8) 0.0170(8) -0.0045(6) -0.0008(6) -0.0032(7)
C41 0.0209(11) 0.0168(10) 0.0237(10) -0.0033(8) -0.0094(8) -0.0031(8)
C57 0.0183(11) 0.0170(10) 0.0275(11) -0.0033(8) -0.0044(9) -0.0035(8)
C51 0.0160(11) 0.0161(10) 0.0268(11) -0.0026(8) 0.0017(8) -0.0043(8)
C47 0.0183(11) 0.0241(11) 0.0196(10) -0.0020(8) -0.0011(8) 0.0000(9)
C49 0.0291(13) 0.0288(12) 0.0362(13) -0.0192(10) -0.0116(10) 0.0058(10)
C31 0.0193(11) 0.0263(11) 0.0211(10) 0.0037(9) -0.0019(8) 0.0017(9)
C60 0.0182(12) 0.0333(13) 0.0383(13) -0.0083(11) 0.0005(10) -0.0010(10)
C43 0.0474(16) 0.0277(12) 0.0203(11) -0.0079(9) -0.0106(10) 0.0045(11)
C52 0.0225(13) 0.0577(17) 0.0245(12) 0.0078(12) -0.0002(10) -0.0015(12)
C58 0.0252(13) 0.0162(11) 0.0591(17) -0.0022(11) -0.0111(12) -0.0002(9)
C50 0.0218(12) 0.0293(12) 0.0357(13) -0.0024(10) -0.0051(10) 0.0027(10)
C42 0.0334(15) 0.0221(12) 0.072(2) 0.0049(12) -0.0280(14) -0.0101(11)
C59 0.0321(15) 0.0515(16) 0.0304(13) 0.0026(12) -0.0112(11) -0.0190(12)
C33 0.0393(15) 0.0341(13) 0.0291(12) 0.0054(10) -0.0048(11) -0.0216(11)
C48 0.0296(14) 0.0563(18) 0.0257(12) 0.0100(12) 0.0080(10) 0.0127(12)
C46 0.063(2) 0.0358(15) 0.0276(13) 0.0055(11) 0.0144(13) 0.0003(14)
C44 0.081(2) 0.0456(17) 0.0238(13) -0.0170(12) -0.0163(14) 0.0163(16)
C45 0.077(2) 0.0445(17) 0.0414(16) -0.0170(13) -0.0414(16) 0.0171(16)
C38 0.029(3) 0.042(4) 0.021(2) 0.005(3) -0.005(2) -0.003(2)
C39 0.042(3) 0.033(3) 0.0193(18) -0.0086(17) -0.0043(17) -0.0055(19)
C32 0.030(3) 0.019(2) 0.041(3) -0.0065(19) -0.003(2) 0.0087(18)
C40 0.022(2) 0.041(2) 0.031(2) 0.0036(18) -0.0081(16) -0.0066(17)
C68 0.037(3) 0.045(4) 0.071(5) 0.032(3) -0.015(4) -0.020(3)
C35 0.019(2) 0.049(3) 0.029(2) 0.0036(19) 0.0050(16) 0.0001(18)
C36 0.036(3) 0.033(2) 0.054(3) -0.001(2) -0.010(2) -0.016(2)
C37 0.027(3) 0.016(3) 0.025(2) 0.002(2) -0.004(2) -0.0021(19)
C64 0.035(4) 0.020(3) 0.024(3) -0.007(2) -0.001(2) -0.002(2)
C65 0.040(4) 0.037(3) 0.027(3) -0.016(3) -0.002(3) -0.023(3)
C34 0.031(4) 0.029(4) 0.015(3) -0.002(2) 0.000(3) -0.011(3)
C63 0.031(4) 0.025(4) 0.022(3) -0.001(3) -0.004(3) 0.002(3)
C66 0.018(3) 0.030(3) 0.027(3) 0.001(2) -0.006(2) -0.008(2)
C67 0.048(4) 0.020(3) 0.021(3) -0.004(2) 0.000(3) -0.018(3)
C69 0.037(5) 0.044(6) 0.027(4) -0.006(4) -0.008(4) -0.009(4)
C70 0.028(5) 0.014(4) 0.015(3) -0.005(3) -0.005(3) -0.010(3)
C7 0.021(2) 0.024(4) 0.022(3) -0.001(2) -0.003(3) 0.007(2)
C8 0.024(2) 0.045(2) 0.031(2) -0.0137(17) -0.0069(15) 0.0052(17)
C9 0.026(3) 0.052(5) 0.031(3) -0.012(3) -0.002(2) 0.011(4)
C10 0.022(2) 0.032(2) 0.042(2) -0.0017(18) -0.0009(16) -0.0064(16)
C61 0.027(4) 0.031(4) 0.026(3) -0.009(3) 0.001(3) -0.011(3)
C62 0.028(4) 0.020(3) 0.023(3) 0.003(3) 0.004(3) -0.009(3)
C81 0.017(4) 0.020(7) 0.017(6) 0.002(4) -0.002(4) -0.006(4)
C80 0.024(5) 0.026(5) 0.038(7) -0.010(5) 0.000(6) -0.007(4)
C6 0.046(3) 0.046(3) 0.0188(17) -0.0093(17) -0.0065(18) 0.017(2)
C4 0.090(6) 0.044(4) 0.043(4) -0.027(3) -0.024(3) 0.032(3)
C5 0.068(3) 0.033(2) 0.037(2) -0.0196(18) -0.013(2) -0.008(2)
C71 0.022(4) 0.026(5) 0.022(4) -0.003(3) 0.005(3) 0.000(3)
C73 0.028(4) 0.028(4) 0.018(3) -0.012(3) 0.001(3) -0.002(3)
C72 0.033(4) 0.022(3) 0.031(4) -0.010(3) 0.009(3) -0.009(3)
C85 0.023(4) 0.024(4) 0.057(7) 0.010(5) -0.006(5) -0.011(3)
C86 0.018(3) 0.025(3) 0.049(7) 0.004(4) -0.007(4) -0.002(2)
C87 0.036(4) 0.016(4) 0.048(6) -0.012(4) -0.004(4) -0.010(3)
C88 0.025(4) 0.022(4) 0.026(5) 0.005(4) -0.009(4) -0.008(3)
C53 0.014(2) 0.008(2) 0.027(4) -0.003(3) -0.005(3) -0.0019(17)
C54 0.032(3) 0.021(3) 0.029(3) -0.011(3) -0.002(2) -0.006(2)
C55 0.024(3) 0.018(2) 0.048(5) -0.003(3) 0.000(3) -0.0088(19)
C56 0.024(3) 0.018(2) 0.037(4) -0.002(3) -0.004(3) -0.0031(17)

loop_
_atom_type_symbol
_atom_type_description
_atom_type_scat_dispersion_real
_atom_type_scat_dispersion_imag
_atom_type_scat_source
C C 0.0033 0.0016 'International Tables Vol C Tables 4.2.6.8 and 6.1.1.4'
H H 0.0000 0.0000 'International Tables Vol C Tables 4.2.6.8 and 6.1.1.4'
N N 0.0061 0.0033 'International Tables Vol C Tables 4.2.6.8 and 6.1.1.4'
O O 0.0106 0.0060 'International Tables Vol C Tables 4.2.6.8 and 6.1.1.4'
V V 0.3005 0.5294 'International Tables Vol C Tables 4.2.6.8 and 6.1.1.4'

loop_
_geom_angle_atom_site_label_1
_geom_angle_atom_site_label_2
_geom_angle_atom_site_label_3
_geom_angle
_geom_angle_site_symmetry_1
_geom_angle_site_symmetry_3
_geom_angle_publ_flag
N1 V1 O3 112.90(7) . . ?
N1 V1 O1 111.21(7) . . ?
O3 V1 O1 107.29(7) . . ?
N1 V1 O2 109.30(7) . . ?
O3 V1 O2 107.36(7) . . ?
O1 V1 O2 108.61(7) . . ?
C11 O1 V1 150.67(13) . . ?
C1 O2 V1 147.50(13) . . ?
C21 O3 V1 150.82(14) . . ?
N1 N1 V1 178.6(2) 2_665 . ?
O3 C21 C26 106.81(18) . . ?
O3 C21 C22 108.41(16) . . ?
C26 C21 C22 109.00(18) . . ?
O3 C21 C27 105.06(16) . . ?
C26 C21 C27 109.3(2) . . ?
C22 C21 C27 117.66(18) . . ?
C24 C22 C23 105.97(19) . . ?
C24 C22 C25 107.65(18) . . ?
C23 C22 C25 106.43(19) . . ?
C24 C22 C21 114.96(18) . . ?
C23 C22 C21 108.69(17) . . ?
C25 C22 C21 112.61(18) . . ?
O2 C1 C7 107.1(3) . . ?
O2 C1 C2 105.9(2) . . ?
C7 C1 C2 104.7(3) . . ?
O2 C1 C3 107.74(18) . . ?
C7 C1 C3 122.2(3) . . ?
C2 C1 C3 108.2(2) . . ?
O2 C1 C81 102.3(5) . . ?
C7 C1 C81 15.5(4) . . ?
C2 C1 C81 120.1(4) . . ?
C3 C1 C81 111.8(5) . . ?
C14 C13 C16 108.7(2) . . ?
C14 C13 C15 105.4(3) . . ?
C16 C13 C15 106.9(2) . . ?
C14 C13 C11 112.63(19) . . ?
C16 C13 C11 114.0(2) . . ?
C15 C13 C11 108.7(2) . . ?
O1 C11 C12 106.62(18) . . ?
O1 C11 C13 104.86(17) . . ?
C12 C11 C13 110.8(2) . . ?
O1 C11 C17 107.88(18) . . ?
C12 C11 C17 108.9(2) . . ?
C13 C11 C17 117.18(18) . . ?
C73 C3 C4 121.2(4) . . ?
C73 C3 C5 60.7(4) . . ?
C4 C3 C5 109.8(4) . . ?
C73 C3 C1 121.0(3) . . ?
C4 C3 C1 116.2(3) . . ?
C5 C3 C1 111.2(2) . . ?
C73 C3 C6 40.5(3) . . ?
C4 C3 C6 107.4(3) . . ?
C5 C3 C6 101.2(3) . . ?
C1 C3 C6 109.9(2) . . ?
C73 C3 C71 113.3(5) . . ?
C4 C3 C71 26.2(4) . . ?
C5 C3 C71 130.5(4) . . ?
C1 C3 C71 111.8(4) . . ?
C6 C3 C71 86.1(4) . . ?
C73 C3 C72 108.3(5) . . ?
C4 C3 C72 72.1(4) . . ?
C5 C3 C72 50.2(3) . . ?
C1 C3 C72 100.8(3) . . ?
C6 C3 C72 144.9(4) . . ?
C71 C3 C72 98.3(4) . . ?
C28 C27 C30 109.8(2) . . ?
C28 C27 C29 104.7(2) . . ?
C30 C27 C29 106.7(2) . . ?
C28 C27 C21 113.8(2) . . ?
C30 C27 C21 112.2(2) . . ?
C29 C27 C21 109.1(2) . . ?
C19 C17 C18 106.7(3) . . ?
C19 C17 C20 107.5(3) . . ?
C18 C17 C20 105.6(2) . . ?
C19 C17 C11 115.2(2) . . ?
C18 C17 C11 108.8(2) . . ?
C20 C17 C11 112.4(3) . . ?
N2 V2 O4 109.55(7) . . ?
N2 V2 O6 113.14(7) . . ?
O4 V2 O6 108.47(7) . . ?
N2 V2 O5 110.30(7) . . ?
O4 V2 O5 107.03(7) . . ?
O6 V2 O5 108.15(7) . . ?
C41 O6 V2 157.12(13) . . ?
C31 O4 V2 148.26(13) . . ?
C51 O5 V2 150.01(13) . . ?
N2 N2 V2 178.2(2) 2_576 . ?
O6 C41 C42 107.31(17) . . ?
O6 C41 C43 108.12(18) . . ?
C42 C41 C43 108.8(2) . . ?
O6 C41 C47 104.98(16) . . ?
C42 C41 C47 109.6(2) . . ?
C43 C41 C47 117.57(17) . . ?
C59 C57 C58 106.21(19) . . ?
C59 C57 C60 107.54(19) . . ?
C58 C57 C60 106.35(19) . . ?
C59 C57 C51 115.53(19) . . ?
C58 C57 C51 108.66(17) . . ?
C60 C57 C51 112.02(17) . . ?
O5 C51 C52 106.84(18) . . ?
O5 C51 C88 108.7(5) . . ?
C52 C51 C88 99.0(5) . . ?
O5 C51 C57 108.63(16) . . ?
C52 C51 C57 109.16(18) . . ?
C88 C51 C57 123.3(5) . . ?
O5 C51 C53 101.6(3) . . ?
C52 C51 C53 116.5(4) . . ?
C88 C51 C53 17.5(3) . . ?
C57 C51 C53 113.4(4) . . ?
C49 C47 C50 108.36(19) . . ?
C49 C47 C48 104.6(2) . . ?
C50 C47 C48 106.79(19) . . ?
C49 C47 C41 113.33(18) . . ?
C50 C47 C41 114.14(18) . . ?
C48 C47 C41 108.96(19) . . ?
O4 C31 C63 106.2(3) . . ?
O4 C31 C37 110.2(3) . . ?
C63 C31 C37 84.4(4) . . ?
O4 C31 C33 107.59(17) . . ?
C63 C31 C33 124.9(4) . . ?
C37 C31 C33 121.3(3) . . ?
O4 C31 C32 105.8(2) . . ?
C63 C31 C32 29.2(3) . . ?
C37 C31 C32 111.1(3) . . ?
C33 C31 C32 99.4(3) . . ?
O4 C31 C70 99.8(3) . . ?
C63 C31 C70 104.3(4) . . ?
C37 C31 C70 20.5(3) . . ?
C33 C31 C70 111.1(3) . . ?
C32 C31 C70 131.6(4) . . ?
C46 C43 C45 107.9(2) . . ?
C46 C43 C44 106.1(2) . . ?
C45 C43 C44 106.6(2) . . ?
C46 C43 C41 114.8(2) . . ?
C45 C43 C41 112.2(2) . . ?
C44 C43 C41 108.77(19) . . ?
C66 C33 C68 117.2(4) . . ?
C66 C33 C36 53.8(3) . . ?
C68 C33 C36 109.4(4) . . ?
C66 C33 C31 121.7(3) . . ?
C68 C33 C31 119.9(3) . . ?
C36 C33 C31 113.6(2) . . ?
C66 C33 C34 117.3(5) . . ?
C68 C33 C34 25.3(3) . . ?
C36 C33 C34 131.8(4) . . ?
C31 C33 C34 109.3(4) . . ?
C66 C33 C35 45.6(3) . . ?
C68 C33 C35 103.5(4) . . ?
C36 C33 C35 99.4(3) . . ?
C31 C33 C35 108.5(2) . . ?
C34 C33 C35 86.8(4) . . ?
C66 C33 C67 107.0(4) . . ?
C68 C33 C67 76.6(4) . . ?
C36 C33 C67 54.3(3) . . ?
C31 C33 C67 96.4(3) . . ?
C34 C33 C67 100.6(4) . . ?
C35 C33 C67 150.1(3) . . ?
C31 C37 C38 116.8(4) . . ?
C31 C37 C39 111.2(4) . . ?
C38 C37 C39 108.7(5) . . ?
C31 C37 C40 108.5(4) . . ?
C38 C37 C40 106.1(4) . . ?
C39 C37 C40 104.8(4) . . ?
C65 C70 C69 108.3(6) . . ?
C65 C70 C64 104.9(6) . . ?
C69 C70 C64 107.5(7) . . ?
C65 C70 C31 111.2(5) . . ?
C69 C70 C31 110.6(6) . . ?
C64 C70 C31 113.9(5) . . ?
C1 C7 C10 112.5(5) . . ?
C1 C7 C9 113.5(6) . . ?
C10 C7 C9 108.7(6) . . ?
C1 C7 C8 109.8(4) . . ?
C10 C7 C8 105.7(6) . . ?
C9 C7 C8 106.1(5) . . ?
C61 C81 C62 106.9(8) . . ?
C61 C81 C80 107.1(10) . . ?
C62 C81 C80 106.4(10) . . ?
C61 C81 C1 108.9(8) . . ?
C62 C81 C1 115.2(8) . . ?
C80 C81 C1 111.9(9) . . ?
C86 C88 C87 107.0(9) . . ?
C86 C88 C85 107.9(7) . . ?
C87 C88 C85 108.1(8) . . ?
C86 C88 C51 112.3(8) . . ?
C87 C88 C51 109.3(6) . . ?
C85 C88 C51 112.0(10) . . ?
C55 C53 C56 107.2(6) . . ?
C55 C53 C54 109.3(5) . . ?
C56 C53 C54 105.0(6) . . ?
C55 C53 C51 113.4(6) . . ?
C56 C53 C51 106.7(5) . . ?
C54 C53 C51 114.5(5) . . ?

loop_
_geom_bond_atom_site_label_1
_geom_bond_atom_site_label_2
_geom_bond_distance
_geom_bond_site_symmetry_2
_geom_bond_publ_flag
V1 N1 1.7712(16) . ?
V1 O3 1.7814(14) . ?
V1 O1 1.7823(14) . ?
V1 O2 1.7852(15) . ?
O1 C11 1.440(2) . ?
O2 C1 1.444(3) . ?
O3 C21 1.439(2) . ?
N1 N1 1.232(3) 2_665 ?
C21 C26 1.528(3) . ?
C21 C22 1.587(3) . ?
C21 C27 1.595(3) . ?
C22 C24 1.533(3) . ?
C22 C23 1.534(3) . ?
C22 C25 1.544(3) . ?
C1 C7 1.521(9) . ?
C1 C2 1.531(3) . ?
C1 C3 1.579(3) . ?
C1 C81 1.713(13) . ?
C13 C14 1.525(4) . ?
C13 C16 1.539(3) . ?
C13 C15 1.542(4) . ?
C13 C11 1.585(3) . ?
C11 C12 1.520(3) . ?
C11 C17 1.590(4) . ?
C3 C73 1.369(7) . ?
C3 C4 1.483(6) . ?
C3 C5 1.554(5) . ?
C3 C6 1.620(5) . ?
C3 C71 1.620(10) . ?
C3 C72 1.629(7) . ?
C27 C28 1.525(4) . ?
C27 C30 1.540(3) . ?
C27 C29 1.548(4) . ?
C17 C19 1.523(4) . ?
C17 C18 1.541(3) . ?
C17 C20 1.551(4) . ?
V2 N2 1.7731(17) . ?
V2 O4 1.7814(14) . ?
V2 O6 1.7817(14) . ?
V2 O5 1.7826(14) . ?
O6 C41 1.439(2) . ?
O4 C31 1.443(2) . ?
O5 C51 1.438(2) . ?
N2 N2 1.225(3) 2_576 ?
C41 C42 1.535(3) . ?
C41 C43 1.583(3) . ?
C41 C47 1.590(3) . ?
C57 C59 1.533(3) . ?
C57 C58 1.537(3) . ?
C57 C60 1.544(3) . ?
C57 C51 1.587(3) . ?
C51 C52 1.522(3) . ?
C51 C88 1.580(13) . ?
C51 C53 1.631(8) . ?
C47 C49 1.524(3) . ?
C47 C50 1.540(3) . ?
C47 C48 1.541(3) . ?
C31 C63 1.479(7) . ?
C31 C37 1.503(6) . ?
C31 C33 1.568(3) . ?
C31 C32 1.608(5) . ?
C31 C70 1.735(7) . ?
C43 C46 1.532(4) . ?
C43 C45 1.545(4) . ?
C43 C44 1.548(4) . ?
C33 C66 1.372(6) . ?
C33 C68 1.487(6) . ?
C33 C36 1.548(5) . ?
C33 C34 1.568(8) . ?
C33 C35 1.661(5) . ?
C33 C67 1.662(6) . ?
C38 C37 1.527(8) . ?
C39 C37 1.541(6) . ?
C40 C37 1.551(7) . ?
C64 C70 1.558(10) . ?
C65 C70 1.524(9) . ?
C69 C70 1.530(13) . ?
C7 C10 1.533(7) . ?
C7 C9 1.539(13) . ?
C7 C8 1.551(8) . ?
C61 C81 1.529(17) . ?
C62 C81 1.536(10) . ?
C81 C80 1.55(2) . ?
C85 C88 1.555(17) . ?
C86 C88 1.530(12) . ?
C87 C88 1.541(11) . ?
C53 C55 1.533(12) . ?
C53 C56 1.537(9) . ?
C53 C54 1.542(8) . ?
